data_1538180
loop_
_publ_author_name
'Graham, J.'
'Raynor, G.V.'

_publ_section_title
;
 Indium-rich indium-magnesium and indium-lithium alloys
;
_journal_name_full 'Philosophical Magazine, Serie 6 (1901-1925)'
_journal_page_first 1354
_journal_page_last 1363
_journal_volume 2
_journal_year 1957
_chemical_formula_sum 'In1.3 Mg0.7'
_chemical_name_systematic '(In13 Mg7)0.1'
_space_group_IT_number 139
_symmetry_space_group_name_Hall '-I 4 2'
_symmetry_space_group_name_H-M 'I 4/m m m'
_cell_angle_alpha 90
_cell_angle_beta 90
_cell_angle_gamma 90
_cell_formula_units_Z 1
_cell_length_a 3.252
_cell_length_b 3.252
_cell_length_c 4.944
_cell_volume 52.285
_citation_journal_id_ASTM PHMAA4
_cod_data_source_file Graham_PHMAA4_1957_230.cif
_cod_data_source_block In1.3Mg0.7
_cod_original_cell_volume 52.28529
_cod_database_code 1538180

loop_
_symmetry_equiv_pos_as_xyz
x,y,z
-y,x,z
-x,-y,z
y,-x,z
x,-y,-z
y,x,-z
-x,y,-z
-y,-x,-z
-x,-y,-z
y,-x,-z
x,y,-z
-y,x,-z
-x,y,z
-y,-x,z
x,-y,z
y,x,z
x+1/2,y+1/2,z+1/2
-y+1/2,x+1/2,z+1/2
-x+1/2,-y+1/2,z+1/2
y+1/2,-x+1/2,z+1/2
x+1/2,-y+1/2,-z+1/2
y+1/2,x+1/2,-z+1/2
-x+1/2,y+1/2,-z+1/2
-y+1/2,-x+1/2,-z+1/2
-x+1/2,-y+1/2,-z+1/2
y+1/2,-x+1/2,-z+1/2
x+1/2,y+1/2,-z+1/2
-y+1/2,x+1/2,-z+1/2
-x+1/2,y+1/2,z+1/2
-y+1/2,-x+1/2,z+1/2
x+1/2,-y+1/2,z+1/2
y+1/2,x+1/2,z+1/2

loop_
_atom_site_label
_atom_site_type_symbol
_atom_site_fract_x
_atom_site_fract_y
_atom_site_fract_z
_atom_site_occupancy
_atom_site_U_iso_or_equiv
In1 In 0 0 0 0.65 0.0
Mg1 Mg 0 0 0 0.35 0.0
